data_4121184
loop_
_publ_author_name
'Shigekazu Ito'
'Yasuhiro Ueta'
'Trang Thi Thu Ngo'
'Makoto Kobayashi'
'Daisuke Hashizume'
'Jun-ichi Nishida'
'Yoshiro Yamashita'
'Koichi Mikami'

_publ_section_title
;
 Direct Arylations for Study of the Air-Stable P-Heterocyclic Biradical:
 From Wide Electronic Tuning to Characterization of the Localized
 Radicalic Electrons
;
_journal_name_full 'Journal of the American Chemical Society'
_journal_page_first 17610
_journal_page_last 17616
_journal_paper_doi 10.1021/ja409625x
_journal_volume 135
_journal_year 2013
_chemical_formula_sum 'C53 H87 N5 P2'
_chemical_formula_weight 856.22
_chemical_name_systematic
; 
 ? 
;
_space_group_IT_number 2
_symmetry_cell_setting triclinic
_symmetry_space_group_name_Hall '-P 1'
_symmetry_space_group_name_H-M 'P -1'
_atom_sites_solution_hydrogens geom
_atom_sites_solution_primary direct
_atom_sites_solution_secondary difmap
_audit_creation_method SHELXL-97
_cell_angle_alpha 70.5365(15)
_cell_angle_beta 82.3034(17)
_cell_angle_gamma 88.2449(18)
_cell_formula_units_Z 2
_cell_length_a 9.4039(5)
_cell_length_b 15.7033(8)
_cell_length_c 19.3399(10)
_cell_measurement_temperature 123(2)
_cell_volume 2668.2(2)
_computing_structure_refinement 'SHELXL-97 (Sheldrick, 1997)'
_computing_structure_solution 'SHELXS-97 (Sheldrick, 1990)'
_diffrn_ambient_temperature 123(2)
_diffrn_measured_fraction_theta_full 0.993
_diffrn_measured_fraction_theta_max 0.993
_diffrn_radiation_monochromator graphite
_diffrn_radiation_source 'fine-focus sealed tube'
_diffrn_radiation_type MoK\a
_diffrn_radiation_wavelength 0.71075
_diffrn_reflns_av_R_equivalents 0.0558
_diffrn_reflns_av_sigmaI/netI 0.0746
_diffrn_reflns_limit_h_max 12
_diffrn_reflns_limit_h_min -12
_diffrn_reflns_limit_k_max 20
_diffrn_reflns_limit_k_min -20
_diffrn_reflns_limit_l_max 25
_diffrn_reflns_limit_l_min -25
_diffrn_reflns_number 26573
_diffrn_reflns_theta_full 27.49
_diffrn_reflns_theta_max 27.49
_diffrn_reflns_theta_min 3.01
_exptl_absorpt_coefficient_mu 0.119
_exptl_absorpt_correction_T_max 0.9906
_exptl_absorpt_correction_T_min 0.9698
_exptl_crystal_density_diffrn 1.066
_exptl_crystal_F_000 940
_exptl_crystal_size_max 0.26
_exptl_crystal_size_mid 0.15
_exptl_crystal_size_min 0.08
_refine_diff_density_max 0.554
_refine_diff_density_min -0.796
_refine_diff_density_rms 0.080
_refine_ls_extinction_method none
_refine_ls_goodness_of_fit_ref 1.363
_refine_ls_hydrogen_treatment mixed
_refine_ls_matrix_type full
_refine_ls_number_parameters 934
_refine_ls_number_reflns 12164
_refine_ls_number_restraints 0
_refine_ls_restrained_S_all 1.363
_refine_ls_R_factor_all 0.1015
_refine_ls_R_factor_gt 0.0605
_refine_ls_shift/su_max 0.010
_refine_ls_shift/su_mean 0.001
_refine_ls_structure_factor_coef Fsqd
_refine_ls_weighting_details 'calc w=1/[\s^2^(Fo^2^)+(0.1000P)^2^+0.0000P] where P=(Fo^2^+2Fc^2^)/3'
_refine_ls_weighting_scheme calc
_refine_ls_wR_factor_gt 0.1547
_refine_ls_wR_factor_ref 0.2297
_reflns_number_gt 8011
_reflns_number_total 12164
_reflns_threshold_expression >2sigma(I)
_cod_data_source_file ja409625x_si_004.cif
_cod_data_source_block ueta
_cod_database_code 4121184

loop_
_symmetry_equiv_pos_as_xyz
'x, y, z'
'-x, -y, -z'

loop_
_atom_site_label
_atom_site_type_symbol
_atom_site_fract_x
_atom_site_fract_y
_atom_site_fract_z
_atom_site_U_iso_or_equiv
_atom_site_adp_type
_atom_site_occupancy
_atom_site_symmetry_multiplicity
_atom_site_calc_flag
_atom_site_refinement_flags
_atom_site_disorder_assembly
_atom_site_disorder_group
C1 C 0.4222(3) 1.02472(16) 0.24192(13) 0.0289(5) Uani 1 1 d . . .
C2 C 0.4523(3) 0.86120(16) 0.31760(13) 0.0284(5) Uani 1 1 d . . .
H2 H 0.473(3) 0.754(2) 0.2340(17) 0.045(8) Uiso 1 1 d . . .
H2A H 0.365(4) 0.968(2) 0.4838(18) 0.052(9) Uiso 1 1 d . . .
H2B H 1.073(4) 0.934(2) 0.0229(18) 0.051(9) Uiso 1 1 d . . .
H2C H 0.360(4) 0.700(2) 0.203(2) 0.069(11) Uiso 1 1 d . . .
H2D H 0.735(5) 0.714(3) 0.539(3) 0.096(15) Uiso 1 1 d . . .
C3 C 0.6333(3) 0.92463(16) 0.16447(13) 0.0274(5) Uani 1 1 d . . .
H3 H 0.860(4) 0.744(2) 0.4757(18) 0.055(9) Uiso 1 1 d . . .
H3A H 0.462(4) 0.641(2) 0.2642(18) 0.055(9) Uiso 1 1 d . . .
C4 C 0.8286(3) 0.85231(17) 0.13540(13) 0.0291(5) Uani 1 1 d . . .
C5 C 0.7901(3) 0.99636(16) 0.06574(13) 0.0280(5) Uani 1 1 d . . .
C6 C 0.2404(3) 0.96921(18) 0.39915(14) 0.0335(6) Uani 1 1 d . . .
C7 C 0.2025(3) 1.0694(2) 0.37921(17) 0.0402(7) Uani 1 1 d . . .
C8 C 0.1153(3) 0.9142(3) 0.3927(2) 0.0466(7) Uani 1 1 d . . .
C9 C 0.2799(4) 0.9329(2) 0.47808(15) 0.0420(7) Uani 1 1 d . . .
P1 P 0.46085(7) 0.92362(4) 0.22156(3) 0.02803(18) Uani 1 1 d . . .
H1 H 0.553(6) 1.326(4) 0.071(4) 0.14(2) Uiso 1 1 d . . .
H1A H 0.194(4) 0.936(2) 0.515(2) 0.067(11) Uiso 1 1 d . . .
H1B H 0.329(9) 0.648(5) 0.649(4) 0.100 Uiso 0.662(8) 1 d P A 1
H1C H 0.299(4) 0.867(3) 0.489(2) 0.066(11) Uiso 1 1 d . . .
H1D H 0.552(5) 1.413(3) -0.007(2) 0.086(13) Uiso 1 1 d . . .
H1E H 0.091(7) 0.482(4) 0.638(4) 0.100 Uiso 0.662(8) 1 d P A 1
H1F H 0.149(5) 0.488(3) 0.553(3) 0.050 Uiso 0.662(8) 1 d P A 1
H1G H 0.650(9) 0.600(5) 0.157(4) 0.09(2) Uiso 0.617(12) 1 d P B 1
H1H H 0.764(4) 0.665(3) 0.473(2) 0.077(13) Uiso 1 1 d . . .
P2 P 0.40235(7) 0.96044(4) 0.33437(3) 0.02787(18) Uani 1 1 d . . .
H2E H 0.698(9) 0.571(5) 0.045(5) 0.18(3) Uiso 1 1 d . . .
H2F H 0.969(7) 0.629(4) 0.144(3) 0.053(16) Uiso 0.617(12) 1 d P B 1
H2G H 0.877(8) 0.556(5) 0.042(4) 0.16(3) Uiso 1 1 d . . .
H2H H 0.196(8) 0.670(5) 0.622(4) 0.100 Uiso 0.662(8) 1 d P A 1
H2I H 0.492(8) 0.517(5) 0.618(4) 0.100 Uiso 0.662(8) 1 d P A 1
H2J H 0.218(5) 0.574(3) 0.691(3) 0.050 Uiso 0.662(8) 1 d P A 1
H2K H 0.361(6) 0.448(3) 0.655(3) 0.050 Uiso 0.662(8) 1 d P A 1
H2L H 0.715(6) 1.383(3) 0.026(3) 0.108(18) Uiso 1 1 d . . .
H2M H 0.398(10) 0.446(6) 0.582(6) 0.12(3) Uiso 0.662(8) 1 d P A 1
N1 N 0.7056(2) 0.84734(13) 0.18068(11) 0.0298(5) Uani 1 1 d . . .
H1I H 0.064(6) 0.574(4) 0.569(3) 0.050 Uiso 0.662(8) 1 d P A 1
H1J H 0.748(6) 0.494(4) 0.121(3) 0.12(2) Uiso 1 1 d . . .
H1K H 0.731(3) 1.086(2) 0.1934(19) 0.052(9) Uiso 1 1 d . . .
H1L H 0.734(9) 0.685(6) 0.085(5) 0.11(3) Uiso 0.617(12) 1 d P B 1
H1M H 0.131(4) 0.768(2) 0.2338(19) 0.053(9) Uiso 1 1 d . . .
H1N H 0.938(5) 0.667(3) 0.234(2) 0.094(14) Uiso 1 1 d . . .
H1O H 0.082(4) 0.764(2) 0.3191(18) 0.048(9) Uiso 1 1 d . . .
H1P H 0.866(6) 0.553(4) 0.211(3) 0.063(17) Uiso 0.617(12) 1 d P . .
H1Q H 0.182(3) 0.9900(19) 0.2111(16) 0.043(8) Uiso 1 1 d . . .
N2 N 0.8798(2) 0.92544(14) 0.07908(11) 0.0302(5) Uani 1 1 d . . .
H2N H 0.207(4) 0.839(2) 0.2685(18) 0.051(9) Uiso 1 1 d . . .
H2O H 0.825(4) 1.080(2) 0.262(2) 0.063(10) Uiso 1 1 d . . .
H2P H 0.837(4) 1.2303(19) 0.2363(16) 0.043(8) Uiso 1 1 d . . .
H2Q H 0.986(4) 0.776(2) 0.111(2) 0.075(12) Uiso 1 1 d . . .
H2R H 0.681(4) 1.180(3) 0.070(2) 0.080(12) Uiso 1 1 d . . .
H2S H 0.519(3) 0.6786(19) 0.5437(17) 0.039(8) Uiso 1 1 d . . .
H2T H 0.255(3) 0.552(2) 0.3473(17) 0.049(9) Uiso 1 1 d . . .
H2U H 0.031(4) 0.925(2) 0.428(2) 0.063(10) Uiso 1 1 d . . .
H2V H 0.707(4) 0.864(2) 0.3181(19) 0.055(9) Uiso 1 1 d . . .
N3 N 0.6644(2) 0.99949(14) 0.10735(11) 0.0307(5) Uani 1 1 d . . .
H3B H 0.756(4) 0.898(2) 0.4602(19) 0.058(10) Uiso 1 1 d . . .
H3C H 0.717(4) 1.136(2) 0.3608(18) 0.054(9) Uiso 1 1 d . . .
H3D H 0.364(4) 1.145(3) 0.029(2) 0.080(12) Uiso 1 1 d . . .
H3E H 0.825(4) 1.236(2) 0.0101(19) 0.063(11) Uiso 1 1 d . . .
H3F H 0.565(4) 1.087(2) 0.3768(18) 0.052(9) Uiso 1 1 d . . .
H3G H 0.174(3) 1.274(2) 0.1403(16) 0.042(8) Uiso 1 1 d . . .
H3H H 0.670(4) 1.016(2) 0.2829(19) 0.056(9) Uiso 1 1 d . . .
H3I H 0.142(4) 0.850(3) 0.413(2) 0.073(12) Uiso 1 1 d . . .
H3J H 0.635(4) 1.116(2) -0.0182(18) 0.054(9) Uiso 1 1 d . . .
N4 N 0.9075(3) 0.77646(15) 0.14663(13) 0.0377(5) Uani 1 1 d . B .
H3K H 0.067(4) 1.010(2) 0.1480(19) 0.058(10) Uiso 1 1 d . . .
H4 H 0.167(4) 0.606(2) 0.278(2) 0.066(11) Uiso 1 1 d . . .
H4A H 0.055(4) 1.056(2) 0.212(2) 0.060(10) Uiso 1 1 d . . .
H4B H 0.108(3) 0.6033(18) 0.3590(17) 0.036(8) Uiso 1 1 d . . .
H4C H 0.280(4) 1.048(2) 0.0506(19) 0.055(9) Uiso 1 1 d . . .
H4D H 0.405(3) 1.0521(19) 0.0955(16) 0.037(7) Uiso 1 1 d . . .
H4E H 0.854(4) 0.8393(19) 0.3571(17) 0.046(8) Uiso 1 1 d . . .
H4F H 0.753(4) 1.254(2) 0.165(2) 0.057(9) Uiso 1 1 d . . .
H4G H 0.708(3) 1.299(2) 0.2329(17) 0.047(8) Uiso 1 1 d . . .
H4H H 0.577(4) 1.197(2) 0.359(2) 0.066(11) Uiso 1 1 d . . .
N5 N 0.8300(2) 1.06818(13) 0.00601(12) 0.0307(5) Uani 1 1 d . . .
H5 H 0.759(4) 0.763(2) 0.339(2) 0.067(11) Uiso 1 1 d . . .
H5A H 0.607(4) 0.929(3) 0.423(2) 0.079(12) Uiso 1 1 d . . .
H5B H 0.604(4) 0.860(2) 0.506(2) 0.063(10) Uiso 1 1 d . . .
H5C H 0.074(4) 1.147(2) 0.049(2) 0.060(10) Uiso 1 1 d . . .
H5D H 0.035(4) 1.195(2) 0.1060(18) 0.044(9) Uiso 1 1 d . . .
H5E H 0.540(4) 1.270(2) -0.0262(19) 0.060(10) Uiso 1 1 d . . .
H5F H 0.677(4) 1.320(2) -0.075(2) 0.063(10) Uiso 1 1 d . . .
H5G H 0.767(5) 0.696(3) 0.233(2) 0.079(12) Uiso 1 1 d . . .
H5H H 0.170(5) 1.243(3) 0.033(3) 0.103(15) Uiso 1 1 d . . .
C10 C 0.4409(3) 0.76903(16) 0.37374(13) 0.0281(5) Uani 1 1 d . . .
H10 H 0.075(4) 0.935(3) 0.343(2) 0.079(12) Uiso 1 1 d . . .
C11 C 0.3360(3) 0.70374(16) 0.37657(14) 0.0308(5) Uani 1 1 d . . .
C12 C 0.2915(3) 0.63847(18) 0.44539(15) 0.0351(6) Uani 1 1 d . . .
C13 C 0.3471(3) 0.63202(17) 0.50965(15) 0.0354(6) Uani 1 1 d . A .
C14 C 0.4669(3) 0.68533(18) 0.50138(15) 0.0355(6) Uani 1 1 d . . .
C15 C 0.5208(3) 0.75064(16) 0.43441(14) 0.0294(5) Uani 1 1 d . . .
C16 C 0.2742(3) 0.69841(17) 0.30789(15) 0.0346(6) Uani 1 1 d . . .
C17 C 0.1935(4) 0.6083(2) 0.3246(2) 0.0456(7) Uani 1 1 d . . .
C18 C 0.4000(3) 0.6998(2) 0.24766(17) 0.0397(6) Uani 1 1 d . . .
C19 C 0.1670(3) 0.7741(2) 0.27998(18) 0.0394(6) Uani 1 1 d . . .
C20 C 0.6712(3) 0.79251(18) 0.43174(14) 0.0329(6) Uani 1 1 d . . .
C21 C 0.7611(4) 0.7218(3) 0.4840(3) 0.0648(11) Uani 1 1 d . . .
C22 C 0.7577(3) 0.8170(3) 0.35506(18) 0.0435(7) Uani 1 1 d . . .
C23 C 0.6600(3) 0.8748(2) 0.45741(19) 0.0436(7) Uani 1 1 d . . .
C24 C 0.4079(3) 1.12347(16) 0.20999(13) 0.0279(5) Uani 1 1 d . . .
C25 C 0.2933(3) 1.16394(18) 0.16858(14) 0.0335(6) Uani 1 1 d . . .
C26 C 0.2525(3) 1.25115(18) 0.16565(16) 0.0387(6) Uani 1 1 d . . .
C27 C 0.3162(3) 1.30077(19) 0.20031(17) 0.0430(7) Uani 1 1 d . C .
C28 C 0.4387(3) 1.26519(19) 0.23091(16) 0.0402(6) Uani 1 1 d . . .
C29 C 0.4916(3) 1.17983(17) 0.23362(13) 0.0314(6) Uani 1 1 d . . .
C30 C 0.2141(3) 1.11589(18) 0.12669(16) 0.0363(6) Uani 1 1 d . . .
C31 C 0.3250(3) 1.0880(2) 0.07238(17) 0.0399(7) Uani 1 1 d . . .
C32 C 0.1240(3) 1.0354(2) 0.1787(2) 0.0448(7) Uani 1 1 d . . .
C33 C 0.1109(4) 1.1804(3) 0.0775(2) 0.0524(9) Uani 1 1 d . . .
C34 C 0.6406(3) 1.15872(18) 0.26211(14) 0.0347(6) Uani 1 1 d . . .
C35 C 0.7419(4) 1.2407(2) 0.22171(18) 0.0451(7) Uani 1 1 d . . .
C36 C 0.6247(4) 1.1439(2) 0.34563(16) 0.0422(7) Uani 1 1 d . . .
C37 C 0.7194(3) 1.0780(2) 0.24773(17) 0.0404(7) Uani 1 1 d . . .
C38 C 0.7324(3) 1.14297(19) -0.02328(15) 0.0360(6) Uani 1 1 d . . .
C39 C 0.7222(4) 1.21326(19) 0.01465(17) 0.0409(7) Uani 1 1 d . . .
C40 C 0.6318(4) 1.2933(2) -0.0224(2) 0.0515(8) Uani 1 1 d . . .
C41 C 0.6088(7) 1.3586(3) 0.0207(2) 0.0778(14) Uani 1 1 d . . .
C42 C 0.8619(4) 0.68844(19) 0.20001(17) 0.0444(7) Uani 1 1 d . . .
C43 C 0.8709(10) 0.6162(4) 0.1674(4) 0.052(2) Uani 0.617(12) 1 d P B 1
C44 C 0.7478(11) 0.6217(6) 0.1206(5) 0.075(3) Uani 0.617(12) 1 d P B 1
C45 C 0.7773(15) 0.5509(6) 0.0773(6) 0.144(3) Uani 1 1 d . . .
C46 C 0.7791(14) 0.6344(7) 0.1598(7) 0.052(3) Uani 0.383(12) 1 d P B 2
H46 H 0.7318 0.5799 0.1974 0.07(3) Uiso 0.383(12) 1 calc PR B 2
H46A H 0.7036 0.6731 0.1346 0.14(7) Uiso 0.383(12) 1 calc PR B 2
C47 C 0.8813(14) 0.6063(6) 0.1034(6) 0.063(4) Uani 0.383(12) 1 d P B 2
H47 H 0.9597 0.5685 0.1266 0.18(7) Uiso 0.383(12) 1 calc PR B 2
H47A H 0.9230 0.6594 0.0621 0.09(4) Uiso 0.383(12) 1 calc PR B 2
C48 C 0.2575(4) 1.3916(2) 0.2044(2) 0.0638(10) Uani 1 1 d . . .
C49 C 0.3742(16) 1.4618(9) 0.1862(7) 0.084(4) Uani 0.636(18) 1 d P C 1
H49 H 0.3316 1.5197 0.1858 0.100 Uiso 0.636(18) 1 calc PR C 1
H49A H 0.4271 1.4684 0.1374 0.100 Uiso 0.636(18) 1 calc PR C 1
H49B H 0.4401 1.4431 0.2236 0.050 Uiso 0.636(18) 1 calc PR C 1
C50 C 0.1365(18) 1.4242(9) 0.1605(12) 0.162(10) Uani 0.636(18) 1 d P C 1
H50 H 0.0526 1.3845 0.1834 0.100 Uiso 0.636(18) 1 calc PR C 1
H50A H 0.1644 1.4239 0.1100 0.14(5) Uiso 0.636(18) 1 calc PR C 1
H50B H 0.1126 1.4859 0.1593 0.100 Uiso 0.636(18) 1 calc PR C 1
C51 C 0.2002(15) 1.3718(6) 0.2904(7) 0.098(4) Uani 0.636(18) 1 d P C 1
H51 H 0.1579 1.4267 0.2973 0.100 Uiso 0.636(18) 1 calc PR C 1
H51A H 0.2804 1.3533 0.3194 0.100 Uiso 0.636(18) 1 calc PR C 1
H51B H 0.1273 1.3234 0.3068 0.050 Uiso 0.636(18) 1 calc PR C 1
C52 C 0.3620(18) 1.4488(15) 0.217(2) 0.112(11) Uani 0.364(18) 1 d P C 2
H52 H 0.3227 1.5093 0.2097 0.100 Uiso 0.364(18) 1 calc PR C 2
H52A H 0.4501 1.4528 0.1830 0.100 Uiso 0.364(18) 1 calc PR C 2
H52B H 0.3837 1.4228 0.2684 0.100 Uiso 0.364(18) 1 calc PR C 2
C53 C 0.233(3) 1.4509(10) 0.1228(9) 0.092(7) Uani 0.364(18) 1 d P C 2
H53 H 0.1558 1.4235 0.1073 0.100 Uiso 0.364(18) 1 calc PR C 2
H53A H 0.3213 1.4538 0.0890 0.100 Uiso 0.364(18) 1 calc PR C 2
H53B H 0.2054 1.5121 0.1216 0.050 Uiso 0.364(18) 1 calc PR C 2
H53C H 0.223(3) 0.5967(19) 0.4456(16) 0.039(8) Uiso 1 1 d . . .
H53D H 0.122(3) 1.0750(17) 0.4149(15) 0.030(7) Uiso 1 1 d . . .
H53E H 0.173(3) 1.0920(18) 0.3324(16) 0.032(7) Uiso 1 1 d . . .
H53F H 0.291(4) 1.110(2) 0.3778(18) 0.056(9) Uiso 1 1 d . . .
H53G H 0.492(3) 1.2971(18) 0.2512(16) 0.035(7) Uiso 1 1 d . . .
H53H H 0.774(3) 1.1744(16) -0.0770(15) 0.025(6) Uiso 1 1 d . . .
C54 C 0.126(2) 1.3796(9) 0.2522(10) 0.078(6) Uani 0.364(18) 1 d P C 2
H54 H 0.0823 1.4385 0.2469 0.050 Uiso 0.364(18) 1 calc PR C 2
H54A H 0.1441 1.3504 0.3035 0.100 Uiso 0.364(18) 1 calc PR C 2
H54B H 0.0608 1.3415 0.2393 0.100 Uiso 0.364(18) 1 calc PR C 2
C55 C 0.2871(4) 0.5662(2) 0.58533(16) 0.0444(7) Uani 1 1 d . . .
C56 C 0.3935(7) 0.4915(4) 0.6102(4) 0.0598(18) Uani 0.662(8) 1 d P A 1
C57 C 0.1402(6) 0.5251(5) 0.5854(3) 0.0560(16) Uani 0.662(8) 1 d P A 1
C58 C 0.2646(8) 0.6170(4) 0.6420(3) 0.0593(19) Uani 0.662(8) 1 d P A 1
C59 C 0.2947(19) 0.4688(7) 0.5836(7) 0.071(4) Uani 0.338(8) 1 d P A 2
H59 H 0.2609 0.4267 0.6329 0.100 Uiso 0.338(8) 1 calc PR A 2
H59A H 0.3941 0.4552 0.5686 0.050 Uiso 0.338(8) 1 calc PR A 2
H59B H 0.2338 0.4627 0.5481 0.100 Uiso 0.338(8) 1 calc PR A 2
C60 C 0.1413(17) 0.5891(11) 0.6026(8) 0.095(7) Uani 0.338(8) 1 d P A 2
H60 H 0.0926 0.6034 0.5584 0.100 Uiso 0.338(8) 1 calc PR A 2
H60A H 0.1391 0.6416 0.6193 0.100 Uiso 0.338(8) 1 calc PR A 2
H60B H 0.0922 0.5378 0.6419 0.100 Uiso 0.338(8) 1 calc PR A 2
C61 C 0.3791(16) 0.5659(8) 0.6476(6) 0.075(4) Uani 0.338(8) 1 d P A 2
H61 H 0.3786 0.6262 0.6522 0.050 Uiso 0.338(8) 1 calc PR A 2
H61A H 0.4780 0.5495 0.6347 0.050 Uiso 0.338(8) 1 calc PR A 2
H61B H 0.3380 0.5219 0.6948 0.100 Uiso 0.338(8) 1 calc PR A 2

loop_
_atom_site_aniso_label
_atom_site_aniso_U_11
_atom_site_aniso_U_22
_atom_site_aniso_U_33
_atom_site_aniso_U_23
_atom_site_aniso_U_13
_atom_site_aniso_U_12
C1 0.0296(13) 0.0319(12) 0.0286(12) -0.0161(10) 0.0015(10) -0.0046(10)
C2 0.0272(13) 0.0329(12) 0.0279(12) -0.0154(10) 0.0016(10) -0.0031(10)
C3 0.0302(13) 0.0307(12) 0.0233(11) -0.0119(10) -0.0026(10) -0.0026(10)
C4 0.0273(13) 0.0348(13) 0.0272(12) -0.0132(10) -0.0032(10) 0.0017(10)
C5 0.0289(13) 0.0323(12) 0.0257(12) -0.0152(10) 0.0008(10) 0.0004(10)
C6 0.0317(14) 0.0409(14) 0.0308(13) -0.0176(11) 0.0014(11) -0.0022(11)
C7 0.0391(17) 0.0474(17) 0.0369(15) -0.0215(13) 0.0038(13) 0.0055(13)
C8 0.0339(16) 0.062(2) 0.0511(18) -0.0329(17) 0.0083(14) -0.0113(14)
C9 0.0443(18) 0.0544(19) 0.0287(13) -0.0199(13) 0.0065(13) 0.0007(14)
P1 0.0275(4) 0.0327(3) 0.0267(3) -0.0153(3) 0.0010(3) -0.0014(3)
P2 0.0276(3) 0.0327(3) 0.0264(3) -0.0156(3) 0.0019(3) -0.0032(3)
N1 0.0297(11) 0.0327(11) 0.0277(10) -0.0130(9) 0.0017(9) 0.0005(9)
N2 0.0311(11) 0.0321(11) 0.0284(10) -0.0132(9) 0.0008(9) 0.0009(9)
N3 0.0314(11) 0.0343(11) 0.0273(10) -0.0129(9) -0.0001(9) 0.0012(9)
N4 0.0368(13) 0.0356(12) 0.0380(12) -0.0128(10) 0.0043(11) 0.0050(10)
N5 0.0314(12) 0.0285(10) 0.0300(10) -0.0091(9) 0.0025(9) -0.0002(9)
C10 0.0266(12) 0.0308(12) 0.0293(12) -0.0156(10) 0.0033(10) -0.0021(10)
C11 0.0280(13) 0.0314(12) 0.0375(13) -0.0180(11) -0.0019(11) -0.0024(10)
C12 0.0320(14) 0.0342(13) 0.0415(15) -0.0178(12) 0.0034(12) -0.0113(11)
C13 0.0398(15) 0.0292(12) 0.0371(14) -0.0140(11) 0.0042(12) -0.0034(11)
C14 0.0392(15) 0.0365(14) 0.0321(13) -0.0143(11) -0.0010(12) -0.0026(11)
C15 0.0277(13) 0.0287(12) 0.0351(13) -0.0152(11) -0.0019(11) -0.0056(10)
C16 0.0350(14) 0.0345(13) 0.0387(14) -0.0191(11) -0.0009(12) -0.0044(11)
C17 0.0507(19) 0.0412(16) 0.0525(18) -0.0235(15) -0.0091(17) -0.0115(14)
C18 0.0406(16) 0.0469(16) 0.0404(15) -0.0258(13) -0.0047(13) -0.0036(13)
C19 0.0363(16) 0.0417(16) 0.0464(16) -0.0206(13) -0.0104(14) -0.0007(12)
C20 0.0288(13) 0.0382(14) 0.0334(13) -0.0126(11) -0.0069(11) -0.0049(10)
C21 0.043(2) 0.062(2) 0.081(3) -0.004(2) -0.031(2) -0.0062(17)
C22 0.0242(14) 0.068(2) 0.0462(16) -0.0309(16) -0.0003(13) -0.0068(14)
C23 0.0340(16) 0.0590(19) 0.0474(17) -0.0316(15) 0.0019(14) -0.0136(14)
C24 0.0271(13) 0.0322(12) 0.0261(11) -0.0136(10) 0.0006(10) 0.0008(10)
C25 0.0324(14) 0.0376(14) 0.0335(13) -0.0164(11) -0.0036(11) 0.0031(11)
C26 0.0385(16) 0.0352(14) 0.0448(16) -0.0165(13) -0.0071(13) 0.0064(12)
C27 0.0474(17) 0.0386(15) 0.0475(16) -0.0217(13) -0.0042(14) 0.0069(13)
C28 0.0455(17) 0.0404(15) 0.0421(15) -0.0242(13) -0.0023(13) -0.0073(13)
C29 0.0364(14) 0.0330(13) 0.0276(12) -0.0153(10) 0.0016(11) -0.0051(10)
C30 0.0309(14) 0.0409(14) 0.0438(15) -0.0210(12) -0.0108(12) 0.0039(11)
C31 0.0399(16) 0.0496(17) 0.0398(15) -0.0250(14) -0.0119(13) 0.0014(13)
C32 0.0316(16) 0.0511(18) 0.0562(19) -0.0220(16) -0.0108(15) 0.0006(13)
C33 0.0447(19) 0.065(2) 0.063(2) -0.0350(19) -0.0283(18) 0.0175(16)
C34 0.0372(15) 0.0387(14) 0.0302(13) -0.0144(11) -0.0019(11) -0.0060(11)
C35 0.0410(17) 0.0525(18) 0.0463(17) -0.0212(15) -0.0042(14) -0.0185(14)
C36 0.0463(18) 0.0486(17) 0.0354(15) -0.0170(13) -0.0082(13) -0.0097(14)
C37 0.0341(16) 0.0505(17) 0.0402(16) -0.0204(14) -0.0031(13) 0.0010(13)
C38 0.0358(15) 0.0379(14) 0.0318(14) -0.0096(12) -0.0017(12) 0.0033(12)
C39 0.0508(19) 0.0339(14) 0.0397(15) -0.0142(12) -0.0073(14) 0.0047(13)
C40 0.061(2) 0.0421(17) 0.0515(19) -0.0164(15) -0.0082(17) 0.0122(16)
C41 0.122(4) 0.052(2) 0.057(2) -0.019(2) -0.010(3) 0.037(3)
C42 0.0508(19) 0.0334(14) 0.0434(16) -0.0078(13) -0.0012(15) 0.0052(13)
C43 0.061(5) 0.037(3) 0.051(4) -0.013(3) 0.014(3) 0.001(3)
C44 0.090(7) 0.079(5) 0.063(4) -0.031(4) -0.011(4) -0.018(4)
C45 0.205(10) 0.131(6) 0.131(6) -0.076(6) -0.043(8) -0.040(7)
C46 0.050(7) 0.042(5) 0.063(7) -0.016(5) -0.010(5) -0.003(5)
C47 0.089(10) 0.052(6) 0.055(6) -0.027(5) -0.011(6) 0.013(5)
C48 0.073(3) 0.0435(18) 0.089(3) -0.0389(19) -0.016(2) 0.0152(17)
C49 0.128(9) 0.036(4) 0.078(5) -0.015(4) 0.011(6) 0.006(4)
C50 0.167(14) 0.102(10) 0.30(3) -0.146(15) -0.154(16) 0.104(10)
C51 0.118(9) 0.052(4) 0.125(9) -0.052(5) 0.043(6) -0.004(5)
C52 0.046(8) 0.060(12) 0.27(4) -0.111(18) -0.041(14) 0.014(7)
C53 0.139(17) 0.044(6) 0.080(9) -0.016(6) 0.011(10) 0.021(9)
C54 0.090(12) 0.053(6) 0.079(11) -0.026(7) 0.032(8) 0.027(7)
C55 0.0528(19) 0.0413(15) 0.0360(15) -0.0130(13) 0.0077(14) -0.0086(13)
C56 0.070(4) 0.041(3) 0.052(3) 0.002(3) 0.000(3) 0.002(3)
C57 0.054(3) 0.053(3) 0.054(3) -0.012(3) 0.009(3) -0.026(3)
C58 0.084(5) 0.056(3) 0.038(3) -0.025(2) 0.022(3) -0.026(3)
C59 0.113(13) 0.039(6) 0.049(6) -0.001(5) 0.005(7) -0.015(6)
C60 0.099(12) 0.067(9) 0.064(8) 0.031(8) 0.041(8) 0.006(8)
C61 0.108(11) 0.052(7) 0.040(5) 0.005(5) 0.022(6) -0.006(7)

loop_
_atom_type_symbol
_atom_type_description
_atom_type_scat_dispersion_real
_atom_type_scat_dispersion_imag
_atom_type_scat_source
C C 0.0033 0.0016 'International Tables Vol C Tables 4.2.6.8 and 6.1.1.4'
H H 0.0000 0.0000 'International Tables Vol C Tables 4.2.6.8 and 6.1.1.4'
N N 0.0061 0.0033 'International Tables Vol C Tables 4.2.6.8 and 6.1.1.4'
P P 0.1023 0.0942 'International Tables Vol C Tables 4.2.6.8 and 6.1.1.4'

loop_
_geom_angle_atom_site_label_1
_geom_angle_atom_site_label_2
_geom_angle_atom_site_label_3
_geom_angle
C24 C1 P2 127.13(19)
C24 C1 P1 144.96(19)
P2 C1 P1 87.90(11)
C10 C2 P2 125.62(18)
C10 C2 P1 144.68(19)
P2 C2 P1 87.42(11)
N3 C3 N1 127.5(2)
N3 C3 P1 115.59(18)
N1 C3 P1 116.49(17)
N2 C4 N1 125.9(2)
N2 C4 N4 116.7(2)
N1 C4 N4 117.4(2)
N5 C5 N3 118.2(2)
N5 C5 N2 116.7(2)
N3 C5 N2 125.1(2)
C8 C6 C7 110.7(3)
C8 C6 C9 109.7(3)
C7 C6 C9 110.2(2)
C8 C6 P2 110.8(2)
C7 C6 P2 107.44(19)
C9 C6 P2 107.85(19)
C1 P1 C2 90.53(12)
C1 P1 C3 114.76(12)
C2 P1 C3 116.57(11)
C1 P1 P2 45.17(8)
C2 P1 P2 45.50(8)
C3 P1 P2 130.81(8)
C1 P2 C2 93.86(12)
C1 P2 C6 121.75(12)
C2 P2 C6 123.33(12)
C1 P2 P1 46.92(8)
C2 P2 P1 47.08(8)
C6 P2 P1 138.96(9)
C3 N1 C4 113.2(2)
C4 N2 C5 114.2(2)
C3 N3 C5 113.6(2)
C4 N4 C42 124.4(2)
C5 N5 C38 122.7(2)
C15 C10 C11 118.0(2)
C15 C10 C2 118.2(2)
C11 C10 C2 122.9(2)
C12 C11 C10 117.6(2)
C12 C11 C16 118.4(2)
C10 C11 C16 123.9(2)
C13 C12 C11 123.7(2)
C14 C13 C12 116.1(2)
C14 C13 C55 121.0(3)
C12 C13 C55 122.8(3)
C13 C14 C15 123.3(3)
C14 C15 C10 118.2(2)
C14 C15 C20 116.1(2)
C10 C15 C20 125.6(2)
C19 C16 C18 112.0(2)
C19 C16 C17 106.7(2)
C18 C16 C17 105.5(2)
C19 C16 C11 112.1(2)
C18 C16 C11 108.5(2)
C17 C16 C11 111.8(2)
C22 C20 C23 110.0(2)
C22 C20 C21 105.6(3)
C23 C20 C21 107.0(3)
C22 C20 C15 112.0(2)
C23 C20 C15 112.4(2)
C21 C20 C15 109.5(2)
C29 C24 C25 118.0(2)
C29 C24 C1 118.4(2)
C25 C24 C1 122.3(2)
C26 C25 C24 118.3(2)
C26 C25 C30 118.6(2)
C24 C25 C30 123.1(2)
C27 C26 C25 123.7(3)
C26 C27 C28 116.4(3)
C26 C27 C48 122.7(3)
C28 C27 C48 120.9(3)
C27 C28 C29 123.5(3)
C28 C29 C24 118.2(2)
C28 C29 C34 114.4(2)
C24 C29 C34 127.4(2)
C32 C30 C31 111.5(3)
C32 C30 C25 112.5(2)
C31 C30 C25 108.8(2)
C32 C30 C33 106.8(3)
C31 C30 C33 105.1(3)
C25 C30 C33 111.9(2)
C37 C34 C36 108.8(2)
C37 C34 C35 105.2(2)
C36 C34 C35 108.2(2)
C37 C34 C29 115.8(2)
C36 C34 C29 109.9(2)
C35 C34 C29 108.6(2)
N5 C38 C39 114.7(2)
C38 C39 C40 112.6(3)
C41 C40 C39 112.2(3)
N4 C42 C43 113.1(3)
N4 C42 C46 108.8(4)
C43 C42 C46 34.4(4)
C42 C43 C44 111.4(7)
C43 C44 C45 108.6(8)
C47 C45 C44 48.2(5)
C47 C46 C42 111.5(9)
C46 C47 C45 100.8(10)
C54 C48 C52 114.4(13)
C54 C48 C50 69.9(9)
C52 C48 C50 125.4(11)
C54 C48 C49 130.5(10)
C52 C48 C49 22.0(18)
C50 C48 C49 112.4(10)
C54 C48 C27 111.2(6)
C52 C48 C27 114.4(8)
C50 C48 C27 113.0(4)
C49 C48 C27 112.1(6)
C54 C48 C53 109.8(9)
C52 C48 C53 99.5(15)
C50 C48 C53 41.0(8)
C49 C48 C53 79.4(11)
C27 C48 C53 106.6(6)
C54 C48 C51 40.3(7)
C52 C48 C51 83.6(15)
C50 C48 C51 108.9(8)
C49 C48 C51 105.1(7)
C27 C48 C51 104.6(4)
C53 C48 C51 143.9(7)
C60 C55 C56 141.2(5)
C60 C55 C13 108.5(5)
C56 C55 C13 109.3(3)
C60 C55 C59 110.1(10)
C56 C55 C59 47.7(7)
C13 C55 C59 109.8(5)
C60 C55 C57 45.7(9)
C56 C55 C57 109.7(4)
C13 C55 C57 112.9(3)
C59 C55 C57 66.0(7)
C60 C55 C58 65.6(10)
C56 C55 C58 108.8(5)
C13 C55 C58 109.2(3)
C59 C55 C58 139.7(5)
C57 C55 C58 106.8(4)
C60 C55 C61 111.2(10)
C56 C55 C61 60.7(6)
C13 C55 C61 112.3(5)
C59 C55 C61 104.8(8)
C57 C55 C61 134.1(5)
C58 C55 C61 49.9(6)

loop_
_geom_bond_atom_site_label_1
_geom_bond_atom_site_label_2
_geom_bond_distance
C1 C24 1.475(3)
C1 P2 1.723(2)
C1 P1 1.775(3)
C2 C10 1.489(3)
C2 P2 1.734(3)
C2 P1 1.780(2)
C3 N3 1.326(3)
C3 N1 1.337(3)
C3 P1 1.833(3)
C4 N2 1.340(3)
C4 N1 1.341(3)
C4 N4 1.354(3)
C5 N5 1.338(3)
C5 N3 1.347(3)
C5 N2 1.352(3)
C6 C8 1.523(4)
C6 C7 1.532(4)
C6 C9 1.534(4)
C6 P2 1.870(3)
P1 P2 2.4283(9)
N4 C42 1.459(4)
N5 C38 1.474(3)
C10 C15 1.422(3)
C10 C11 1.427(3)
C11 C12 1.402(4)
C11 C16 1.547(4)
C12 C13 1.384(4)
C13 C14 1.384(4)
C13 C55 1.528(4)
C14 C15 1.399(3)
C15 C20 1.565(3)
C16 C19 1.538(4)
C16 C18 1.540(4)
C16 C17 1.542(4)
C20 C22 1.525(4)
C20 C23 1.528(4)
C20 C21 1.547(4)
C24 C29 1.422(4)
C24 C25 1.434(3)
C25 C26 1.396(4)
C25 C30 1.544(4)
C26 C27 1.378(4)
C27 C28 1.383(4)
C27 C48 1.536(4)
C28 C29 1.402(4)
C29 C34 1.560(4)
C30 C32 1.523(4)
C30 C31 1.539(4)
C30 C33 1.555(4)
C34 C37 1.534(4)
C34 C36 1.540(4)
C34 C35 1.543(4)
C38 C39 1.510(4)
C39 C40 1.521(4)
C40 C41 1.517(5)
C42 C43 1.466(7)
C42 C46 1.604(13)
C43 C44 1.546(13)
C44 C45 1.596(12)
C45 C47 1.564(14)
C46 C47 1.523(18)
C48 C54 1.419(14)
C48 C52 1.451(17)
C48 C50 1.487(10)
C48 C49 1.501(14)
C48 C53 1.587(17)
C48 C51 1.606(12)
C55 C60 1.431(14)
C55 C56 1.514(7)
C55 C59 1.540(12)
C55 C57 1.542(6)
C55 C58 1.547(6)
C55 C61 1.573(14)

loop_
_geom_torsion_atom_site_label_1
_geom_torsion_atom_site_label_2
_geom_torsion_atom_site_label_3
_geom_torsion_atom_site_label_4
_geom_torsion
C24 C1 P1 C2 175.0(3)
P2 C1 P1 C2 -4.00(12)
C24 C1 P1 C3 55.2(4)
P2 C1 P1 C3 -123.80(11)
C24 C1 P1 P2 179.0(4)
C10 C2 P1 C1 164.8(3)
P2 C2 P1 C1 3.98(12)
C10 C2 P1 C3 -77.0(3)
P2 C2 P1 C3 122.21(11)
C10 C2 P1 P2 160.8(4)
N3 C3 P1 C1 -43.8(2)
N1 C3 P1 C1 142.69(19)
N3 C3 P1 C2 -147.81(18)
N1 C3 P1 C2 38.7(2)
N3 C3 P1 P2 -94.93(19)
N1 C3 P1 P2 91.6(2)
C24 C1 P2 C2 -175.2(2)
P1 C1 P2 C2 4.12(12)
C24 C1 P2 C6 51.3(3)
P1 C1 P2 C6 -129.47(12)
C24 C1 P2 P1 -179.3(3)
C10 C2 P2 C1 -170.6(2)
P1 C2 P2 C1 -4.11(12)
C10 C2 P2 C6 -38.1(3)
P1 C2 P2 C6 128.40(12)
C10 C2 P2 P1 -166.5(3)
C8 C6 P2 C1 80.8(2)
C7 C6 P2 C1 -40.3(2)
C9 C6 P2 C1 -159.11(19)
C8 C6 P2 C2 -39.3(3)
C7 C6 P2 C2 -160.41(19)
C9 C6 P2 C2 80.8(2)
C8 C6 P2 P1 21.6(3)
C7 C6 P2 P1 -99.5(2)
C9 C6 P2 P1 141.71(17)
C2 P1 P2 C1 174.39(16)
C3 P1 P2 C1 85.53(16)
C1 P1 P2 C2 -174.39(16)
C3 P1 P2 C2 -88.86(15)
C1 P1 P2 C6 91.33(18)
C2 P1 P2 C6 -94.28(17)
C3 P1 P2 C6 176.86(15)
N3 C3 N1 C4 5.6(4)
P1 C3 N1 C4 178.19(17)
N2 C4 N1 C3 0.4(4)
N4 C4 N1 C3 -178.6(2)
N1 C4 N2 C5 -5.3(4)
N4 C4 N2 C5 173.7(2)
N5 C5 N2 C4 -174.1(2)
N3 C5 N2 C4 5.3(4)
N1 C3 N3 C5 -5.5(4)
P1 C3 N3 C5 -178.23(17)
N5 C5 N3 C3 178.9(2)
N2 C5 N3 C3 -0.4(4)
N2 C4 N4 C42 -173.4(3)
N1 C4 N4 C42 5.6(4)
N3 C5 N5 C38 -11.0(4)
N2 C5 N5 C38 168.4(2)
P2 C2 C10 C15 -61.8(3)
P1 C2 C10 C15 142.0(3)
P2 C2 C10 C11 107.1(3)
P1 C2 C10 C11 -49.2(4)
C15 C10 C11 C12 16.4(4)
C2 C10 C11 C12 -152.5(2)
C15 C10 C11 C16 -160.8(2)
C2 C10 C11 C16 30.3(4)
C10 C11 C12 C13 -2.4(4)
C16 C11 C12 C13 174.9(3)
C11 C12 C13 C14 -9.6(4)
C11 C12 C13 C55 174.0(3)
C12 C13 C14 C15 7.7(4)
C55 C13 C14 C15 -175.8(2)
C13 C14 C15 C10 6.2(4)
C13 C14 C15 C20 -169.7(3)
C11 C10 C15 C14 -18.2(4)
C2 C10 C15 C14 151.2(2)
C11 C10 C15 C20 157.2(2)
C2 C10 C15 C20 -33.3(4)
C12 C11 C16 C19 108.2(3)
C10 C11 C16 C19 -74.6(3)
C12 C11 C16 C18 -127.5(3)
C10 C11 C16 C18 49.7(3)
C12 C11 C16 C17 -11.5(3)
C10 C11 C16 C17 165.7(3)
C14 C15 C20 C22 147.2(3)
C10 C15 C20 C22 -28.4(4)
C14 C15 C20 C23 -88.4(3)
C10 C15 C20 C23 96.0(3)
C14 C15 C20 C21 30.3(4)
C10 C15 C20 C21 -145.2(3)
P2 C1 C24 C29 54.3(3)
P1 C1 C24 C29 -124.4(3)
P2 C1 C24 C25 -112.4(3)
P1 C1 C24 C25 68.8(4)
C29 C24 C25 C26 -11.9(4)
C1 C24 C25 C26 154.8(3)
C29 C24 C25 C30 167.5(2)
C1 C24 C25 C30 -25.7(4)
C24 C25 C26 C27 0.0(4)
C30 C25 C26 C27 -179.5(3)
C25 C26 C27 C28 8.7(4)
C25 C26 C27 C48 -172.2(3)
C26 C27 C28 C29 -5.6(4)
C48 C27 C28 C29 175.3(3)
C27 C28 C29 C24 -6.1(4)
C27 C28 C29 C34 173.1(3)
C25 C24 C29 C28 14.7(3)
C1 C24 C29 C28 -152.6(2)
C25 C24 C29 C34 -164.3(2)
C1 C24 C29 C34 28.4(4)
C26 C25 C30 C32 -112.4(3)
C24 C25 C30 C32 68.1(3)
C26 C25 C30 C31 123.5(3)
C24 C25 C30 C31 -55.9(3)
C26 C25 C30 C33 7.8(4)
C24 C25 C30 C33 -171.6(3)
C28 C29 C34 C37 -165.1(2)
C24 C29 C34 C37 14.0(4)
C28 C29 C34 C36 71.1(3)
C24 C29 C34 C36 -109.8(3)
C28 C29 C34 C35 -47.1(3)
C24 C29 C34 C35 132.0(3)
C5 N5 C38 C39 83.2(3)
N5 C38 C39 C40 174.4(3)
C38 C39 C40 C41 173.9(4)
C4 N4 C42 C43 127.5(5)
C4 N4 C42 C46 90.9(6)
N4 C42 C43 C44 -75.2(6)
C46 C42 C43 C44 14.5(8)
C42 C43 C44 C45 171.7(6)
C43 C44 C45 C47 -30.4(7)
N4 C42 C46 C47 69.7(8)
C43 C42 C46 C47 -34.1(7)
C42 C46 C47 C45 176.4(7)
C44 C45 C47 C46 16.9(6)
C26 C27 C48 C54 70.2(11)
C28 C27 C48 C54 -110.8(11)
C26 C27 C48 C52 -158.4(18)
C28 C27 C48 C52 20.7(19)
C26 C27 C48 C50 -6.2(11)
C28 C27 C48 C50 172.8(11)
C26 C27 C48 C49 -134.5(6)
C28 C27 C48 C49 44.5(7)
C26 C27 C48 C53 -49.4(11)
C28 C27 C48 C53 129.6(11)
C26 C27 C48 C51 112.1(7)
C28 C27 C48 C51 -68.9(7)
C14 C13 C55 C60 121.5(10)
C12 C13 C55 C60 -62.2(11)
C14 C13 C55 C56 -67.2(5)
C12 C13 C55 C56 109.1(4)
C14 C13 C55 C59 -118.1(8)
C12 C13 C55 C59 58.2(8)
C14 C13 C55 C57 170.4(4)
C12 C13 C55 C57 -13.3(5)
C14 C13 C55 C58 51.7(5)
C12 C13 C55 C58 -132.0(4)
C14 C13 C55 C61 -1.8(7)
C12 C13 C55 C61 174.4(6)
